data_1547867
loop_
_publ_author_name
'Hayashi, A.'
'Momma, K.'
'Miyawaki, R.'
'Tanabe, M.'
'Kishi, S.'
'Kobayashi, S.'
'Kusachi, I.'

_publ_section_title
;
 Kurchatovite from the Fuka mine, Okayama Prefecture, Japan
;
_journal_name_full 'Journal of Mineralogical and Petrological Sciences'
_journal_page_first 159
_journal_page_last 165
_journal_volume 112
_journal_year 2017
_chemical_formula_sum 'B2 Ca Fe0.369 Mg0.631 O5'
_chemical_name_common Ca(Mg0.631Fe0.369)B2O5
_chemical_name_mineral kurchatovite
_space_group_IT_number 61
_space_group_name_H-M_alt 'P b c a'
_symmetry_space_group_name_Hall '-P 2ac 2ab'
_symmetry_space_group_name_H-M 'P b c a'
_cell_angle_alpha 90
_cell_angle_beta 90
_cell_angle_gamma 90
_cell_formula_units_Z 24
_cell_length_a 36.2342(7)
_cell_length_b 11.1820(2)
_cell_length_c 5.5197(1)
_cell_volume 2236.42(7)
_cod_data_source_file kurchatovite.cif
_cod_data_source_block kurchatovite
_cod_original_formula_sum 'Ca Mg0.631 Fe0.369 B2 O5'
_cod_database_code 1547867

loop_
_space_group_symop_operation_xyz
'x, y, z'
'-x, -y, -z'
'-x+1/2, -y, z+1/2'
'x+1/2, y, -z+1/2'
'-x, y+1/2, -z+1/2'
'x, -y+1/2, z+1/2'
'x+1/2, -y+1/2, -z'
'-x+1/2, y+1/2, z'

loop_
_atom_site_label
_atom_site_occupancy
_atom_site_fract_x
_atom_site_fract_y
_atom_site_fract_z
_atom_site_adp_type
_atom_site_U_iso_or_equiv
_atom_site_type_symbol
Ca1 1.0 0.02974(2) 0.87280(3) 0.11513(6) Uiso 0.00983(9) Ca
Ca2 1.0 0.13573(2) 0.11778(3) 0.68804(7) Uiso 0.00986(9) Ca
Ca3 1.0 0.19774(2) 0.88090(3) 0.87540(7) Uiso 0.01062(9) Ca
Mg1 0.6160 0.07915(2) 0.12796(3) 0.14187(7) Uiso 0.00761(14) Mg
Fe1 0.3840 0.07915(2) 0.12796(3) 0.14187(7) Uiso 0.00761(14) Fe
Mg2 0.6620 0.08805(2) 0.87183(3) 0.63690(7) Uiso 0.00762(14) Mg
Fe2 0.3380 0.08805(2) 0.87183(3) 0.63690(7) Uiso 0.00762(14) Fe
Mg3 0.6320 0.24551(2) 0.13064(3) -0.09091(8) Uiso 0.00771(15) Mg
Fe3 0.3680 0.24551(2) 0.13064(3) -0.09091(8) Uiso 0.00771(15) Fe
B1 1.0 0.05809(5) 0.12409(16) 0.6233(4) Uiso 0.0088(3) B
B2 1.0 0.10862(5) 0.88449(17) 0.1441(4) Uiso 0.0091(3) B
B3 1.0 0.22353(5) 0.11620(16) 0.4093(4) Uiso 0.0090(3) B
B4 1.0 0.00372(5) 0.11993(16) 0.3481(4) Uiso 0.0088(3) B
B5 1.0 0.16361(5) 0.87691(16) 0.4067(4) Uiso 0.0087(3) B
B6 1.0 0.16951(5) 0.12319(16) 0.1453(4) Uiso 0.0085(3) B
O1 1.0 0.07263(3) 0.19777(11) 0.7939(2) Uiso 0.0102(2) O
O2 1.0 0.08922(3) 0.80524(11) 0.2820(2) Uiso 0.0104(2) O
O3 1.0 0.24214(3) 0.19527(11) 0.2664(2) Uiso 0.0101(2) O
O4 1.0 0.08010(3) 0.04986(11) 0.4906(2) Uiso 0.0104(2) O
O5 1.0 0.09128(3) -0.04450(11) -0.0217(2) Uiso 0.0107(2) O
O6 1.0 0.24159(3) 0.04518(11) 0.5705(2) Uiso 0.0113(2) O
O7 1.0 0.01951(4) 0.12728(11) 0.5831(2) Uiso 0.0106(2) O
O8 1.0 0.14703(4) 0.89252(12) 0.1752(2) Uiso 0.0110(2) O
O9 1.0 0.18488(4) 0.10912(11) 0.3812(2) Uiso 0.0108(2) O
O10 1.0 0.02320(3) 0.08152(11) 0.1537(2) Uiso 0.0096(2) O
O11 1.0 0.14487(3) -0.09514(11) 0.6124(2) Uiso 0.0104(2) O
O12 1.0 0.18910(3) 0.09022(11) -0.0540(2) Uiso 0.0099(2) O
O13 1.0 0.03156(3) 0.84040(11) 0.6703(2) Uiso 0.0113(2) O
O14 1.0 0.13507(3) 0.17024(11) 0.1306(2) Uiso 0.0107(2) O
O15 1.0 0.19834(3) 0.83214(11) 0.4070(2) Uiso 0.0120(2) O

loop_
_atom_site_aniso_label
_atom_site_aniso_U_11
_atom_site_aniso_U_22
_atom_site_aniso_U_33
_atom_site_aniso_U_12
_atom_site_aniso_U_13
_atom_site_aniso_U_23
Ca1 0.00851(17) 0.00986(16) 0.01111(17) 0.00063(11) 0.00072(11) 0.00052(12)
Ca2 0.00797(16) 0.01031(16) 0.01132(17) 0.00067(11) -0.00057(11) -0.00120(12)
Ca3 0.00807(16) 0.01004(16) 0.01376(17) 0.00087(11) -0.00042(12) -0.00140(12)
Mg1 0.0070(2) 0.0086(2) 0.0072(2) -0.00026(12) 0.00044(13) 0.00017(13)
Fe1 0.0070(2) 0.0086(2) 0.0072(2) -0.00026(12) 0.00044(13) 0.00017(13)
Mg2 0.0070(2) 0.0085(2) 0.0073(2) -0.00039(12) 0.00002(13) -0.00034(13)
Fe2 0.0070(2) 0.0085(2) 0.0073(2) -0.00039(12) 0.00002(13) -0.00034(13)
Mg3 0.0073(2) 0.0086(2) 0.0073(2) -0.00046(12) 0.00021(13) -0.00018(13)
Fe3 0.0073(2) 0.0086(2) 0.0073(2) -0.00046(12) 0.00021(13) -0.00018(13)
B1 0.0095(9) 0.0089(8) 0.0080(8) -0.0009(6) 0.00010(6) 0.0023(6)
B2 0.0095(9) 0.0104(8) 0.0074(8) 0.0009(6) 0.0004(6) -0.0021(6)
B3 0.0080(8) 0.0110(8) 0.0079(8) 0.0003(6) -0.0010(6) -0.0023(6)
B4 0.0088(8) 0.0073(8) 0.0104(8) -0.0011(6) -0.0002(6) 0.0001(6)
B5 0.0082(8) 0.0079(8) 0.0101(8) -0.0007(6) 0.0002(6) 0.0001(6)
B6 0.0079(8) 0.0066(8) 0.0109(8) -0.0008(6) -0.0006(6) 0.0001(6)
O1 0.0111(6) 0.0107(5) 0.0088(5) -0.0012(4) -0.0008(4) 0.0000(4)
O2 0.0106(6) 0.0111(5) 0.0095(6) -0.0020(4) 0.0002(4) -0.0004(4)
O3 0.0096(6) 0.0112(6) 0.0096(6) -0.0023(4) 0.0005(4) -0.0004(4)
O4 0.0101(5) 0.0115(5) 0.0095(5) 0.0024(4) 0.0001(4) -0.0007(4)
O5 0.0125(6) 0.0107(5) 0.0088(5) 0.0025(4) -0.0013(4) 0.0001(4)
O6 0.0118(6) 0.0118(6) 0.0102(6) 0.0023(4) -0.0017(4) -0.0002(5)
O7 0.0075(6) 0.0159(6) 0.0085(5) 0.0004(4) -0.0002(4) -0.0012(4)
O8 0.0079(6) 0.0168(6) 0.0085(6) -0.0008(4) -0.0004(4) 0.0011(5)
O9 0.0076(6) 0.0157(6) 0.0090(6) -0.0005(4) -0.0001(4) 0.0015(4)
O10 0.0082(5) 0.0109(5) 0.0097(5) -0.0006(4) 0.0002(4) -0.0006(4)
O11 0.0099(6) 0.0114(6) 0.0099(6) -0.0005(4) 0.0003(4) -0.0007(4)
O12 0.0085(5) 0.0114(5) 0.0098(5) 0.0000(4) 0.0003(4) -0.0006(4)
O13 0.0068(5) 0.0121(5) 0.0150(6) 0.0011(4) -0.0008(4) -0.0001(5)
O14 0.0069(5) 0.0110(5) 0.0142(6) 0.0009(4) -0.0001(4) -0.0004(5)
O15 0.0071(6) 0.0104(6) 0.0184(6) 0.0012(4) -0.0013(4) -0.0013(5)
